data_4100700
loop_
_publ_author_name
'Emmanuel Terazzi'
'Stephane Torelli'
'Jean-Pierre Rivera'
'Jean-Marc Benech'
'Gerald Bernardinelli'
'Cyril Bourgogne'
'Bertrand Donnio'
'Daniel Guillon'
'Daniel Imbert'
'Jean-Claude Bunzli'
'Andre Pinto'
'Damien Jeannerat'
'Claude Piguet'

_publ_section_title
;
Molecular Control of Macroscopic Cubic, Columnar and Lamellar
Organizations in Luminescent Lanthanide-containing Thermotropic
Liquid Crystals.
;
_journal_name_full 'Journal of the American Chemical Society'
_journal_paper_doi 10.1021/ja0446101
_journal_year 2005
_chemical_formula_moiety 'C40 H40 B2 Fe N12'
_chemical_formula_sum 'C40 H40 B2 Fe N12'
_chemical_formula_weight 766.31
_space_group_IT_number 13
_symmetry_cell_setting monoclinic
_symmetry_space_group_name_Hall '-P 2yc'
_symmetry_space_group_name_H-M 'P 1 2/c 1'
_cell_angle_alpha 90.00
_cell_angle_beta 94.9870(10)
_cell_angle_gamma 90.00
_cell_formula_units_Z 4
_cell_length_a 18.7923(10)
_cell_length_b 10.1073(5)
_cell_length_c 19.8578(10)
_cell_measurement_temperature 90(1)
_cell_volume 3757.5(3)
_diffrn_ambient_temperature 90(1)
_exptl_crystal_density_diffrn 1.355
_cod_depositor_comments
;
The following automatic conversions were performed:
'_symmetry_cell_setting' value 'Monoclinic' changed to 'monoclinic'
according to '/home/saulius/struct/CIF-dictionaries/cif_core.dic'
dictionary named 'cif_core.dic' version 2.4.1 from 2010-06-29.

Automatic conversion script
Id: cif_fix_enum 1527 2010-12-29 10:47:43Z saulius 
;
_cod_original_sg_symbol_H-M 'P 2/c'
_cod_database_code 4100700

loop_
_symmetry_equiv_pos_as_xyz
'x, y, z'
'-x, y, -z+1/2'
'-x, -y, -z'
'x, -y, z-1/2'

loop_
_atom_site_label
_atom_site_type_symbol
_atom_site_fract_x
_atom_site_fract_y
_atom_site_fract_z
_atom_site_U_iso_or_equiv
_atom_site_adp_type
_atom_site_occupancy
_atom_site_symmetry_multiplicity
_atom_site_calc_flag
_atom_site_refinement_flags
_atom_site_disorder_assembly
_atom_site_disorder_group
Fe1 Fe 0.0000 0.5000 0.5000 0.01445(9) Uani 1 2 d S . .
Fe2 Fe 0.5000 0.0000 0.5000 0.01485(9) Uani 1 2 d S . .
B1 B 0.08277(10) 0.69179(19) 0.59858(9) 0.0179(4) Uani 1 1 d . . .
B2 B 0.43993(10) 0.19610(19) 0.59985(9) 0.0179(4) Uani 1 1 d . . .
C11 C -0.01792(9) 0.87051(17) 0.57504(9) 0.0220(4) Uani 1 1 d . . .
H11 H 0.0033 0.9397 0.6023 0.026 Uiso 1 1 calc R . .
C12 C -0.08257(9) 0.87650(17) 0.53791(9) 0.0233(4) Uani 1 1 d . . .
H12 H -0.1148 0.9491 0.5345 0.028 Uiso 1 1 calc R . .
C13 C -0.09156(9) 0.75336(17) 0.50595(8) 0.0190(3) Uani 1 1 d . . .
C14 C -0.15440(9) 0.71208(18) 0.45906(9) 0.0227(4) Uani 1 1 d . . .
H14A H -0.1468 0.6220 0.4429 0.034 Uiso 1 1 calc R . .
H14B H -0.1597 0.7728 0.4205 0.034 Uiso 1 1 calc R . .
H14C H -0.1977 0.7145 0.4831 0.034 Uiso 1 1 calc R . .
C21 C 0.19887(9) 0.66798(17) 0.53241(8) 0.0196(3) Uani 1 1 d . . .
H21 H 0.2324 0.7153 0.5618 0.023 Uiso 1 1 calc R . .
C22 C 0.21350(9) 0.60250(17) 0.47420(8) 0.0200(3) Uani 1 1 d . . .
H22 H 0.2583 0.5963 0.4557 0.024 Uiso 1 1 calc R . .
C23 C 0.14880(9) 0.54732(17) 0.44829(8) 0.0183(3) Uani 1 1 d . . .
C24 C 0.13607(10) 0.47042(18) 0.38376(9) 0.0229(4) Uani 1 1 d . . .
H24A H 0.1383 0.3755 0.3938 0.034 Uiso 1 1 calc R . .
H24B H 0.1728 0.4931 0.3535 0.034 Uiso 1 1 calc R . .
H24C H 0.0888 0.4924 0.3618 0.034 Uiso 1 1 calc R . .
C31 C 0.09485(9) 0.50706(17) 0.69319(9) 0.0216(4) Uani 1 1 d . . .
H31 H 0.1251 0.5521 0.7265 0.026 Uiso 1 1 calc R . .
C32 C 0.07124(9) 0.37952(18) 0.69747(9) 0.0229(4) Uani 1 1 d . . .
H32 H 0.0810 0.3199 0.7341 0.028 Uiso 1 1 calc R . .
C33 C 0.02974(9) 0.35513(17) 0.63686(8) 0.0191(3) Uani 1 1 d . . .
C34 C -0.00729(10) 0.22797(17) 0.61766(9) 0.0235(4) Uani 1 1 d . . .
H34A H -0.0440 0.2438 0.5804 0.035 Uiso 1 1 calc R . .
H34B H -0.0297 0.1928 0.6566 0.035 Uiso 1 1 calc R . .
H34C H 0.0276 0.1639 0.6034 0.035 Uiso 1 1 calc R . .
C41 C 0.38958(10) 0.34553(17) 0.49807(9) 0.0239(4) Uani 1 1 d . . .
H41 H 0.3681 0.4125 0.5231 0.029 Uiso 1 1 calc R . .
C42 C 0.39037(10) 0.34163(18) 0.42908(9) 0.0267(4) Uani 1 1 d . . .
H42 H 0.3699 0.4042 0.3974 0.032 Uiso 1 1 calc R . .
C43 C 0.42755(9) 0.22654(17) 0.41509(9) 0.0212(4) Uani 1 1 d . . .
C44 C 0.44362(10) 0.17836(19) 0.34651(9) 0.0243(4) Uani 1 1 d . . .
H44A H 0.4770 0.2395 0.3274 0.036 Uiso 1 1 calc R . .
H44B H 0.3992 0.1740 0.3168 0.036 Uiso 1 1 calc R . .
H44C H 0.4651 0.0901 0.3506 0.036 Uiso 1 1 calc R . .
C51 C 0.56805(9) 0.22036(18) 0.66679(9) 0.0223(4) Uani 1 1 d . . .
H51 H 0.5565 0.2744 0.7034 0.027 Uiso 1 1 calc R . .
C52 C 0.63419(9) 0.16997(18) 0.65786(9) 0.0239(4) Uani 1 1 d . . .
H52 H 0.6770 0.1830 0.6862 0.029 Uiso 1 1 calc R . .
C53 C 0.62571(9) 0.09537(17) 0.59844(8) 0.0200(3) Uani 1 1 d . . .
C54 C 0.68348(9) 0.02230(19) 0.56611(9) 0.0235(4) Uani 1 1 d . . .
H54A H 0.6619 -0.0351 0.5302 0.035 Uiso 1 1 calc R . .
H54B H 0.7108 -0.0317 0.6002 0.035 Uiso 1 1 calc R . .
H54C H 0.7154 0.0860 0.5468 0.035 Uiso 1 1 calc R . .
C61 C 0.37117(10) 0.00031(17) 0.65536(9) 0.0217(4) Uani 1 1 d . . .
H61 H 0.3544 0.0458 0.6927 0.026 Uiso 1 1 calc R . .
C62 C 0.36027(9) -0.13118(18) 0.64036(9) 0.0228(4) Uani 1 1 d . . .
H62 H 0.3342 -0.1933 0.6644 0.027 Uiso 1 1 calc R . .
C63 C 0.39540(9) -0.15455(17) 0.58248(9) 0.0200(3) Uani 1 1 d . . .
C64 C 0.39896(10) -0.28380(17) 0.54597(9) 0.0245(4) Uani 1 1 d . . .
H64A H 0.3811 -0.2720 0.4985 0.037 Uiso 1 1 calc R . .
H64B H 0.3695 -0.3494 0.5670 0.037 Uiso 1 1 calc R . .
H64C H 0.4486 -0.3146 0.5486 0.037 Uiso 1 1 calc R . .
C71 C 0.11551(9) 0.80079(17) 0.65144(8) 0.0196(3) Uani 1 1 d . . .
C72 C 0.16198(9) 0.90234(17) 0.63631(9) 0.0207(3) Uani 1 1 d . . .
H72 H 0.1812 0.9023 0.5936 0.025 Uiso 1 1 calc R . .
C73 C 0.18085(9) 1.00308(17) 0.68163(9) 0.0217(4) Uani 1 1 d . . .
H73 H 0.2133 1.0696 0.6700 0.026 Uiso 1 1 calc R . .
C74 C 0.15253(9) 1.00788(17) 0.74441(9) 0.0208(4) Uani 1 1 d . . .
C75 C 0.10477(9) 0.90937(18) 0.76022(9) 0.0246(4) Uani 1 1 d . . .
H75 H 0.0844 0.9111 0.8024 0.029 Uiso 1 1 calc R . .
C76 C 0.08715(9) 0.80920(18) 0.71441(9) 0.0229(4) Uani 1 1 d . . .
H76 H 0.0544 0.7431 0.7260 0.028 Uiso 1 1 calc R . .
C77 C 0.17059(9) 1.11212(18) 0.79214(9) 0.0235(4) Uani 1 1 d . . .
C78 C 0.18364(10) 1.1955(2) 0.83282(10) 0.0311(4) Uani 1 1 d . . .
H78 H 0.1942 1.2627 0.8656 0.037 Uiso 1 1 calc R . .
C81 C 0.40283(9) 0.30542(17) 0.64472(8) 0.0185(3) Uani 1 1 d . . .
C82 C 0.43722(9) 0.42067(17) 0.67009(8) 0.0193(3) Uani 1 1 d . . .
H82 H 0.4863 0.4330 0.6638 0.023 Uiso 1 1 calc R . .
C83 C 0.40185(9) 0.51735(17) 0.70415(9) 0.0200(3) Uani 1 1 d . . .
H83 H 0.4272 0.5931 0.7215 0.024 Uiso 1 1 calc R . .
C84 C 0.32934(9) 0.50397(16) 0.71307(9) 0.0194(4) Uani 1 1 d . . .
C85 C 0.29309(9) 0.39320(17) 0.68559(9) 0.0223(4) Uani 1 1 d . . .
H85 H 0.2434 0.3834 0.6898 0.027 Uiso 1 1 calc R . .
C86 C 0.32943(9) 0.29786(17) 0.65228(9) 0.0218(4) Uani 1 1 d . . .
H86 H 0.3035 0.2238 0.6337 0.026 Uiso 1 1 calc R . .
C87 C 0.29198(9) 0.60493(18) 0.74741(8) 0.0212(4) Uani 1 1 d . . .
C88 C 0.26189(10) 0.69044(18) 0.77444(10) 0.0262(4) Uani 1 1 d . . .
H88 H 0.2378 0.7589 0.7961 0.031 Uiso 1 1 calc R . .
N11 N -0.03471(7) 0.67690(13) 0.52328(7) 0.0169(3) Uani 1 1 d . . .
N12 N 0.01082(7) 0.74935(13) 0.56651(7) 0.0176(3) Uani 1 1 d . . .
N21 N 0.09750(7) 0.57565(13) 0.48938(7) 0.0166(3) Uani 1 1 d . . .
N22 N 0.12904(7) 0.65334(14) 0.54029(7) 0.0172(3) Uani 1 1 d . . .
N31 N 0.02901(7) 0.46338(14) 0.59740(7) 0.0174(3) Uani 1 1 d . . .
N32 N 0.06785(7) 0.55816(14) 0.63341(7) 0.0177(3) Uani 1 1 d . . .
N41 N 0.44837(7) 0.16404(14) 0.47317(7) 0.0173(3) Uani 1 1 d . . .
N42 N 0.42451(7) 0.23804(14) 0.52439(7) 0.0178(3) Uani 1 1 d . . .
N51 N 0.55712(7) 0.09981(14) 0.57295(7) 0.0173(3) Uani 1 1 d . . .
N52 N 0.52203(7) 0.18049(14) 0.61484(7) 0.0181(3) Uani 1 1 d . . .
N61 N 0.42661(7) -0.04217(14) 0.56374(7) 0.0175(3) Uani 1 1 d . . .
N62 N 0.40966(7) 0.05382(14) 0.60820(7) 0.0181(3) Uani 1 1 d . . .

loop_
_atom_site_aniso_label
_atom_site_aniso_U_11
_atom_site_aniso_U_22
_atom_site_aniso_U_33
_atom_site_aniso_U_23
_atom_site_aniso_U_13
_atom_site_aniso_U_12
Fe1 0.01493(17) 0.01340(17) 0.01508(17) -0.00004(12) 0.00158(12) -0.00058(12)
Fe2 0.01432(17) 0.01631(17) 0.01385(17) -0.00018(12) 0.00090(12) -0.00002(12)
B1 0.0178(9) 0.0196(9) 0.0168(9) 0.0005(7) 0.0040(7) -0.0009(7)
B2 0.0179(9) 0.0189(9) 0.0168(9) 0.0000(7) 0.0015(7) -0.0007(7)
C11 0.0259(9) 0.0155(8) 0.0253(9) -0.0026(7) 0.0055(7) 0.0001(7)
C12 0.0241(9) 0.0186(8) 0.0278(9) 0.0001(7) 0.0058(7) 0.0045(7)
C13 0.0184(8) 0.0183(8) 0.0207(8) 0.0028(7) 0.0042(6) 0.0001(7)
C14 0.0209(8) 0.0230(9) 0.0241(9) 0.0023(7) 0.0009(7) 0.0032(7)
C21 0.0180(8) 0.0216(8) 0.0191(8) 0.0006(7) 0.0017(6) -0.0027(7)
C22 0.0184(8) 0.0222(9) 0.0200(8) 0.0019(7) 0.0047(6) 0.0000(7)
C23 0.0202(8) 0.0178(8) 0.0172(8) 0.0024(6) 0.0040(6) 0.0014(7)
C24 0.0246(9) 0.0250(9) 0.0200(9) -0.0045(7) 0.0064(7) -0.0019(7)
C31 0.0202(9) 0.0284(10) 0.0161(8) 0.0007(7) 0.0007(6) -0.0006(7)
C32 0.0221(8) 0.0273(9) 0.0197(8) 0.0055(7) 0.0037(7) 0.0016(7)
C33 0.0181(8) 0.0194(8) 0.0204(8) 0.0027(7) 0.0056(6) 0.0016(6)
C34 0.0269(9) 0.0190(8) 0.0249(9) 0.0046(7) 0.0039(7) -0.0007(7)
C41 0.0279(9) 0.0197(9) 0.0238(9) 0.0000(7) 0.0009(7) 0.0060(7)
C42 0.0330(10) 0.0236(9) 0.0226(9) 0.0029(7) -0.0018(7) 0.0071(8)
C43 0.0210(8) 0.0228(9) 0.0192(8) 0.0017(7) -0.0013(6) -0.0006(7)
C44 0.0268(9) 0.0279(9) 0.0180(8) 0.0023(7) 0.0005(7) 0.0049(7)
C51 0.0230(9) 0.0257(9) 0.0177(8) -0.0039(7) -0.0003(7) 0.0002(7)
C52 0.0190(8) 0.0293(9) 0.0223(9) -0.0043(7) -0.0043(7) 0.0008(7)
C53 0.0181(8) 0.0220(8) 0.0198(8) 0.0006(7) 0.0012(6) -0.0001(7)
C54 0.0162(8) 0.0286(9) 0.0252(9) -0.0053(7) -0.0002(7) 0.0015(7)
C61 0.0212(9) 0.0245(9) 0.0200(9) 0.0008(7) 0.0051(7) 0.0021(7)
C62 0.0212(8) 0.0238(9) 0.0239(9) 0.0030(7) 0.0050(7) -0.0019(7)
C63 0.0173(8) 0.0214(9) 0.0210(8) 0.0010(7) 0.0002(6) -0.0007(7)
C64 0.0270(9) 0.0206(9) 0.0263(9) -0.0010(7) 0.0058(7) -0.0052(7)
C71 0.0170(8) 0.0217(9) 0.0198(8) -0.0020(7) 0.0010(6) 0.0010(7)
C72 0.0201(8) 0.0233(9) 0.0192(8) -0.0008(7) 0.0035(6) -0.0007(7)
C73 0.0188(8) 0.0198(9) 0.0266(9) -0.0004(7) 0.0029(7) -0.0014(6)
C74 0.0171(8) 0.0220(9) 0.0229(9) -0.0051(7) -0.0009(7) 0.0030(7)
C75 0.0221(9) 0.0303(10) 0.0221(9) -0.0046(7) 0.0070(7) 0.0007(7)
C76 0.0207(8) 0.0240(9) 0.0251(9) -0.0035(7) 0.0074(7) -0.0046(7)
C77 0.0170(8) 0.0268(9) 0.0263(9) -0.0034(8) -0.0009(7) 0.0048(7)
C78 0.0256(10) 0.0313(10) 0.0346(11) -0.0132(9) -0.0068(8) 0.0079(8)
C81 0.0197(8) 0.0201(8) 0.0158(8) 0.0013(6) 0.0017(6) 0.0016(7)
C82 0.0180(8) 0.0211(8) 0.0190(8) 0.0013(7) 0.0029(6) -0.0009(7)
C83 0.0212(9) 0.0194(8) 0.0192(8) -0.0010(7) 0.0005(7) -0.0015(7)
C84 0.0209(9) 0.0199(9) 0.0177(8) 0.0019(6) 0.0036(7) 0.0021(7)
C85 0.0163(8) 0.0230(9) 0.0281(9) -0.0009(7) 0.0043(7) -0.0003(7)
C86 0.0193(8) 0.0201(9) 0.0255(9) -0.0032(7) 0.0001(7) -0.0020(7)
C87 0.0199(8) 0.0233(9) 0.0203(8) 0.0017(7) 0.0020(7) -0.0025(7)
C88 0.0245(9) 0.0246(9) 0.0303(10) -0.0032(8) 0.0081(7) 0.0005(7)
N11 0.0169(7) 0.0167(7) 0.0173(7) -0.0003(5) 0.0025(5) -0.0023(5)
N12 0.0185(7) 0.0163(7) 0.0183(7) -0.0025(5) 0.0028(5) -0.0018(5)
N21 0.0188(7) 0.0162(7) 0.0147(6) -0.0010(5) 0.0008(5) -0.0006(5)
N22 0.0173(7) 0.0176(7) 0.0167(7) -0.0007(5) 0.0007(5) -0.0012(5)
N31 0.0160(7) 0.0172(7) 0.0192(7) -0.0001(6) 0.0027(5) -0.0011(5)
N32 0.0167(7) 0.0199(7) 0.0166(7) -0.0022(6) 0.0022(5) -0.0021(5)
N41 0.0165(7) 0.0190(7) 0.0162(7) -0.0009(5) 0.0012(5) -0.0001(5)
N42 0.0189(7) 0.0178(7) 0.0166(7) -0.0011(5) 0.0010(5) 0.0010(6)
N51 0.0163(7) 0.0193(7) 0.0162(7) -0.0005(5) 0.0021(5) 0.0012(5)
N52 0.0185(7) 0.0194(7) 0.0166(7) -0.0020(5) 0.0026(5) 0.0009(6)
N61 0.0169(7) 0.0183(7) 0.0172(7) -0.0014(6) 0.0011(5) 0.0006(6)
N62 0.0176(7) 0.0197(7) 0.0171(7) -0.0019(6) 0.0025(5) 0.0018(6)

loop_
_geom_bond_atom_site_label_1
_geom_bond_atom_site_label_2
_geom_bond_distance
_geom_bond_site_symmetry_2
_geom_bond_publ_flag
Fe1 N11 1.9720(14) 3_566 ?
Fe1 N11 1.9720(14) . ?
Fe1 N31 1.9979(14) . ?
Fe1 N31 1.9979(14) 3_566 ?
Fe1 N21 2.0132(13) . ?
Fe1 N21 2.0132(13) 3_566 ?
Fe2 N41 1.9709(14) . ?
Fe2 N41 1.9709(14) 3_656 ?
Fe2 N61 1.9973(14) . ?
Fe2 N61 1.9973(14) 3_656 ?
Fe2 N51 1.9995(14) 3_656 ?
Fe2 N51 1.9995(14) . ?
B1 N32 1.554(2) . ?
B1 N22 1.556(2) . ?
B1 N12 1.557(2) . ?
B1 C71 1.607(2) . ?
B2 N52 1.554(2) . ?
B2 N42 1.560(2) . ?
B2 N62 1.561(2) . ?
B2 C81 1.615(2) . ?
C11 N12 1.355(2) . ?
C11 C12 1.367(3) . ?
C11 H11 0.9500 . ?
C12 C13 1.401(2) . ?
C12 H12 0.9500 . ?
C13 N11 1.339(2) . ?
C13 C14 1.498(2) . ?
C14 H14A 0.9800 . ?
C14 H14B 0.9800 . ?
C14 H14C 0.9800 . ?
C21 N22 1.343(2) . ?
C21 C22 1.380(2) . ?
C21 H21 0.9500 . ?
C22 C23 1.395(2) . ?
C22 H22 0.9500 . ?
C23 N21 1.347(2) . ?
C23 C24 1.500(2) . ?
C24 H24A 0.9800 . ?
C24 H24B 0.9800 . ?
C24 H24C 0.9800 . ?
C31 N32 1.352(2) . ?
C31 C32 1.368(3) . ?
C31 H31 0.9500 . ?
C32 C33 1.398(2) . ?
C32 H32 0.9500 . ?
C33 N31 1.345(2) . ?
C33 C34 1.495(2) . ?
C34 H34A 0.9800 . ?
C34 H34B 0.9800 . ?
C34 H34C 0.9800 . ?
C41 N42 1.351(2) . ?
C41 C42 1.372(3) . ?
C41 H41 0.9500 . ?
C42 C43 1.397(3) . ?
C42 H42 0.9500 . ?
C43 N41 1.343(2) . ?
C43 C44 1.501(2) . ?
C44 H44A 0.9800 . ?
C44 H44B 0.9800 . ?
C44 H44C 0.9800 . ?
C51 N52 1.349(2) . ?
C51 C52 1.369(2) . ?
C51 H51 0.9500 . ?
C52 C53 1.398(2) . ?
C52 H52 0.9500 . ?
C53 N51 1.344(2) . ?
C53 C54 1.503(2) . ?
C54 H54A 0.9800 . ?
C54 H54B 0.9800 . ?
C54 H54C 0.9800 . ?
C61 N62 1.346(2) . ?
C61 C62 1.373(2) . ?
C61 H61 0.9500 . ?
C62 C63 1.395(2) . ?
C62 H62 0.9500 . ?
C63 N61 1.346(2) . ?
C63 C64 1.498(2) . ?
C64 H64A 0.9800 . ?
C64 H64B 0.9800 . ?
C64 H64C 0.9800 . ?
C71 C72 1.397(2) . ?
C71 C76 1.404(2) . ?
C72 C73 1.385(2) . ?
C72 H72 0.9500 . ?
C73 C74 1.398(3) . ?
C73 H73 0.9500 . ?
C74 C75 1.395(3) . ?
C74 C77 1.438(2) . ?
C75 C76 1.382(2) . ?
C75 H75 0.9500 . ?
C76 H76 0.9500 . ?
C77 C78 1.178(3) . ?
C78 H78 0.9500 . ?
C81 C86 1.403(2) . ?
C81 C82 1.404(2) . ?
C82 C83 1.390(2) . ?
C82 H82 0.9500 . ?
C83 C84 1.396(2) . ?
C83 H83 0.9500 . ?
C84 C85 1.397(2) . ?
C84 C87 1.443(2) . ?
C85 C86 1.382(2) . ?
C85 H85 0.9500 . ?
C86 H86 0.9500 . ?
C87 C88 1.186(3) . ?
C88 H88 0.9500 . ?
N11 N12 1.3702(19) . ?
N21 N22 1.3732(19) . ?
N31 N32 1.3680(19) . ?
N41 N42 1.3690(19) . ?
N51 N52 1.3739(19) . ?
N61 N62 1.3679(19) . ?
